data_7031877
loop_
_publ_author_name
'Ong, Yih Ching'
'Blair, Victoria L.'
'Kedzierski, Lukasz'
'Andrews, Philip C.'

_publ_section_title
;
 Stability and toxicity of heteroleptic organometallic Bi(v) complexes
 towards Leishmania major.
;
_journal_issue 34
_journal_name_full 'Dalton transactions (Cambridge, England : 2003)'
_journal_page_first 12904
_journal_paper_doi 10.1039/c4dt00957f
_journal_volume 43
_journal_year 2014
_chemical_formula_moiety 'C36 H33 Bi O6'
_chemical_formula_sum 'C36 H33 Bi O6'
_chemical_formula_weight 770.60
_chemical_name_systematic
; 
 ? 
;
_space_group_IT_number 15
_symmetry_cell_setting monoclinic
_symmetry_space_group_name_Hall '-C 2yc'
_symmetry_space_group_name_H-M 'C 1 2/c 1'
_atom_sites_solution_hydrogens geom
_atom_sites_solution_primary direct
_atom_sites_solution_secondary difmap
_audit_creation_method SHELXL-97
_cell_angle_alpha 90.00
_cell_angle_beta 90.27(3)
_cell_angle_gamma 90.00
_cell_formula_units_Z 4
_cell_length_a 19.838(4)
_cell_length_b 9.6450(19)
_cell_length_c 15.899(3)
_cell_measurement_reflns_used 31429
_cell_measurement_temperature 100(2)
_cell_volume 3042.0(10)
_computing_cell_refinement 'XDS (Kabasch, 1993)'
_computing_data_collection 'Blue Ice (McPhillips, 2002)'
_computing_data_reduction 'XDS (Kabasch, 1993)'
_computing_molecular_graphics X-Seed
_computing_publication_material CIFTAB
_computing_structure_refinement 'SHELXL-97 (Sheldrick, 1997)'
_computing_structure_solution 'SHELXS-97 (Sheldrick, 1990)'
_diffrn_ambient_temperature 100(2)
_diffrn_measured_fraction_theta_full 0.963
_diffrn_measured_fraction_theta_max 0.948
_diffrn_measurement_device_type 'ADSC Quantum 315r CCD'
_diffrn_measurement_method '\f scan'
_diffrn_radiation_monochromator silicon
_diffrn_radiation_source 'MX2 beamline, Australian Synchrotron'
_diffrn_radiation_type synchrotron
_diffrn_radiation_wavelength 0.71073
_diffrn_reflns_av_R_equivalents 0.0501
_diffrn_reflns_av_sigmaI/netI 0.0258
_diffrn_reflns_limit_h_max 27
_diffrn_reflns_limit_h_min -27
_diffrn_reflns_limit_k_max 13
_diffrn_reflns_limit_k_min -13
_diffrn_reflns_limit_l_max 21
_diffrn_reflns_limit_l_min -21
_diffrn_reflns_number 29667
_diffrn_reflns_theta_full 25.00
_diffrn_reflns_theta_max 29.61
_diffrn_reflns_theta_min 2.35
_diffrn_standards_number 0
_exptl_absorpt_coefficient_mu 5.842
_exptl_absorpt_correction_T_max 0.8921
_exptl_absorpt_correction_T_min 0.8442
_exptl_crystal_colour colourless
_exptl_crystal_density_diffrn 1.683
_exptl_crystal_density_method 'not measured'
_exptl_crystal_description block
_exptl_crystal_F_000 1520
_exptl_crystal_size_max 0.03
_exptl_crystal_size_mid 0.02
_exptl_crystal_size_min 0.02
_refine_diff_density_max 1.594
_refine_diff_density_min -1.498
_refine_diff_density_rms 0.134
_refine_ls_extinction_method none
_refine_ls_goodness_of_fit_ref 1.061
_refine_ls_hydrogen_treatment constr
_refine_ls_matrix_type full
_refine_ls_number_parameters 198
_refine_ls_number_reflns 4067
_refine_ls_number_restraints 0
_refine_ls_restrained_S_all 1.061
_refine_ls_R_factor_all 0.0268
_refine_ls_R_factor_gt 0.0252
_refine_ls_shift/su_max 0.001
_refine_ls_shift/su_mean 0.000
_refine_ls_structure_factor_coef Fsqd
_refine_ls_weighting_details 'calc w=1/[\s^2^(Fo^2^)+(0.0398P)^2^+9.5531P] where P=(Fo^2^+2Fc^2^)/3'
_refine_ls_weighting_scheme calc
_refine_ls_wR_factor_gt 0.0655
_refine_ls_wR_factor_ref 0.0676
_reflns_number_gt 3885
_reflns_number_total 4067
_reflns_threshold_expression >2sigma(I)
_cod_duplicate_entry 7031628
_cod_data_source_file c4dt00957f2.cif
_cod_data_source_block vb73-yc
_cod_original_cell_volume 3042.1(11)
_cod_original_sg_symbol_H-M C2/c
_cod_database_code 7031877

loop_
_symmetry_equiv_pos_as_xyz
'x, y, z'
'-x, y, -z+1/2'
'x+1/2, y+1/2, z'
'-x+1/2, y+1/2, -z+1/2'
'-x, -y, -z'
'x, -y, z-1/2'
'-x+1/2, -y+1/2, -z'
'x+1/2, -y+1/2, z-1/2'

loop_
_atom_site_label
_atom_site_type_symbol
_atom_site_fract_x
_atom_site_fract_y
_atom_site_fract_z
_atom_site_U_iso_or_equiv
_atom_site_adp_type
_atom_site_occupancy
_atom_site_symmetry_multiplicity
_atom_site_calc_flag
_atom_site_refinement_flags
Bi1 Bi 0.0000 0.256511(10) 0.2500 0.01336(6) Uani 1 2 d S
O1 O -0.11019(11) 0.2715(2) 0.21186(16) 0.0195(4) Uani 1 1 d .
O2 O -0.09565(9) 0.04295(19) 0.21096(12) 0.0188(4) Uani 1 1 d .
O3 O -0.21281(10) 0.3675(2) 0.12638(14) 0.0237(4) Uani 1 1 d .
C1 C -0.13107(12) 0.1464(3) 0.19677(16) 0.0153(4) Uani 1 1 d .
C2 C -0.20078(13) 0.1295(3) 0.16156(17) 0.0173(5) Uani 1 1 d .
C3 C -0.22837(13) -0.0043(3) 0.16265(18) 0.0208(5) Uani 1 1 d .
H3 H -0.2024 -0.0784 0.1851 0.025 Uiso 1 1 calc R
C4 C -0.29263(14) -0.0315(3) 0.1318(2) 0.0268(6) Uani 1 1 d .
H4 H -0.3107 -0.1226 0.1342 0.032 Uiso 1 1 calc R
C5 C -0.32997(14) 0.0762(3) 0.0976(2) 0.0270(6) Uani 1 1 d .
H5 H -0.3737 0.0584 0.0756 0.032 Uiso 1 1 calc R
C6 C -0.30419(14) 0.2094(3) 0.0951(2) 0.0243(5) Uani 1 1 d .
H6 H -0.3303 0.2819 0.0709 0.029 Uiso 1 1 calc R
C7 C -0.24007(17) 0.2384(3) 0.1277(2) 0.0206(6) Uani 1 1 d .
C8 C -0.25373(14) 0.4793(3) 0.0959(2) 0.0260(6) Uani 1 1 d .
H8A H -0.2959 0.4858 0.1286 0.031 Uiso 1 1 calc R
H8B H -0.2655 0.4645 0.0360 0.031 Uiso 1 1 calc R
C9 C -0.21267(18) 0.6103(3) 0.1060(2) 0.0351(7) Uani 1 1 d .
H9A H -0.2028 0.6255 0.1658 0.053 Uiso 1 1 calc R
H9B H -0.2382 0.6893 0.0838 0.053 Uiso 1 1 calc R
H9C H -0.1703 0.6011 0.0751 0.053 Uiso 1 1 calc R
C10 C 0.0000 0.4851(3) 0.2500 0.0156(6) Uani 1 2 d S
C11 C -0.06089(13) 0.5567(3) 0.24368(17) 0.0183(5) Uani 1 1 d .
H11 H -0.1022 0.5075 0.2384 0.022 Uiso 1 1 calc R
C12 C -0.06053(14) 0.7005(3) 0.24525(17) 0.0200(5) Uani 1 1 d .
H12 H -0.1020 0.7497 0.2431 0.024 Uiso 1 1 calc R
C13 C 0.0000 0.7739(4) 0.2500 0.0198(7) Uani 1 2 d S
H13 H 0.0000 0.8724 0.2500 0.024 Uiso 1 2 calc SR
C14 C 0.02589(12) 0.1977(3) 0.12053(16) 0.0164(4) Uani 1 1 d .
C15 C 0.00331(16) 0.2911(3) 0.05980(19) 0.0248(6) Uani 1 1 d .
H15 H -0.0234 0.3688 0.0751 0.030 Uiso 1 1 calc R
C16 C 0.0208(2) 0.2681(3) -0.0238(3) 0.0303(7) Uani 1 1 d .
H16 H 0.0059 0.3302 -0.0664 0.036 Uiso 1 1 calc R
C17 C 0.06013(14) 0.1537(3) -0.04475(18) 0.0227(5) Uani 1 1 d .
H17 H 0.0727 0.1389 -0.1016 0.027 Uiso 1 1 calc R
C18 C 0.08098(14) 0.0614(3) 0.01689(18) 0.0220(5) Uani 1 1 d .
H18 H 0.1070 -0.0173 0.0017 0.026 Uiso 1 1 calc R
C19 C 0.06422(13) 0.0826(3) 0.10080(17) 0.0200(5) Uani 1 1 d .
H19 H 0.0787 0.0198 0.1433 0.024 Uiso 1 1 calc R

loop_
_atom_site_aniso_label
_atom_site_aniso_U_11
_atom_site_aniso_U_22
_atom_site_aniso_U_33
_atom_site_aniso_U_23
_atom_site_aniso_U_13
_atom_site_aniso_U_12
Bi1 0.01537(8) 0.01079(7) 0.01391(9) 0.000 -0.00062(5) 0.000
O1 0.0175(9) 0.0164(8) 0.0246(12) -0.0028(7) -0.0032(8) 0.0019(7)
O2 0.0193(8) 0.0178(8) 0.0191(10) -0.0004(7) -0.0030(7) 0.0034(6)
O3 0.0212(9) 0.0176(9) 0.0323(12) 0.0031(8) -0.0079(8) 0.0021(7)
C1 0.0158(10) 0.0174(10) 0.0128(12) -0.0008(8) -0.0006(8) 0.0014(8)
C2 0.0153(10) 0.0201(11) 0.0165(14) -0.0007(9) -0.0007(9) 0.0012(8)
C3 0.0204(12) 0.0195(11) 0.0225(14) -0.0003(9) 0.0016(10) -0.0006(9)
C4 0.0207(13) 0.0250(13) 0.0349(18) -0.0020(11) 0.0014(11) -0.0068(10)
C5 0.0152(11) 0.0343(15) 0.0315(17) -0.0049(12) -0.0012(10) -0.0042(10)
C6 0.0189(12) 0.0252(13) 0.0287(16) 0.0004(11) -0.0028(10) 0.0013(10)
C7 0.0186(13) 0.0204(13) 0.0228(18) -0.0006(9) 0.0000(11) 0.0020(8)
C8 0.0228(13) 0.0229(12) 0.0323(17) 0.0012(11) -0.0062(11) 0.0071(10)
C9 0.0378(17) 0.0194(13) 0.048(2) 0.0042(12) -0.0121(15) 0.0050(11)
C10 0.0188(15) 0.0116(13) 0.0163(18) 0.000 -0.0007(12) 0.000
C11 0.0195(11) 0.0189(11) 0.0164(13) 0.0008(9) 0.0002(9) 0.0000(8)
C12 0.0243(12) 0.0176(12) 0.0180(14) 0.0010(9) 0.0009(9) 0.0035(9)
C13 0.029(2) 0.0139(13) 0.016(2) 0.000 0.0004(15) 0.000
C14 0.0171(10) 0.0171(11) 0.0152(13) -0.0003(9) 0.0006(8) 0.0013(8)
C15 0.0366(15) 0.0211(12) 0.0167(15) 0.0009(10) 0.0004(11) 0.0104(11)
C16 0.046(2) 0.0243(13) 0.0210(19) 0.0040(11) 0.0005(14) 0.0096(12)
C17 0.0262(13) 0.0257(13) 0.0163(14) -0.0035(10) 0.0019(10) 0.0013(10)
C18 0.0221(12) 0.0234(12) 0.0204(15) -0.0027(10) -0.0014(10) 0.0058(9)
C19 0.0194(11) 0.0224(12) 0.0184(14) 0.0004(9) -0.0012(9) 0.0042(9)

loop_
_atom_type_symbol
_atom_type_description
_atom_type_scat_dispersion_real
_atom_type_scat_dispersion_imag
_atom_type_scat_source
C C 0.0033 0.0016 'International Tables Vol C Tables 4.2.6.8 and 6.1.1.4'
H H 0.0000 0.0000 'International Tables Vol C Tables 4.2.6.8 and 6.1.1.4'
O O 0.0106 0.0060 'International Tables Vol C Tables 4.2.6.8 and 6.1.1.4'
Bi Bi -4.028 10.608 'International Tables Vol C Tables 4.2.6.8 and 6.1.1.4'

loop_
_geom_angle_atom_site_label_1
_geom_angle_atom_site_label_2
_geom_angle_atom_site_label_3
_geom_angle
_geom_angle_site_symmetry_1
_geom_angle_site_symmetry_3
C14 Bi1 C14 150.12(13) . 2
C14 Bi1 C10 104.94(6) . .
C14 Bi1 C10 104.94(6) 2 .
C14 Bi1 O1 92.15(9) . 2
C14 Bi1 O1 89.72(9) 2 2
C10 Bi1 O1 86.36(5) . 2
C14 Bi1 O1 89.72(9) . .
C14 Bi1 O1 92.15(9) 2 .
C10 Bi1 O1 86.36(5) . .
O1 Bi1 O1 172.72(10) 2 .
C1 O1 Bi1 107.24(16) . .
C7 O3 C8 118.1(2) . .
O2 C1 O1 122.3(2) . .
O2 C1 C2 120.1(2) . .
O1 C1 C2 117.6(2) . .
C3 C2 C7 118.3(2) . .
C3 C2 C1 117.1(2) . .
C7 C2 C1 124.6(2) . .
C4 C3 C2 121.9(3) . .
C5 C4 C3 119.0(3) . .
C6 C5 C4 120.7(3) . .
C5 C6 C7 120.7(3) . .
O3 C7 C6 122.6(3) . .
O3 C7 C2 118.0(3) . .
C6 C7 C2 119.4(3) . .
O3 C8 C9 106.8(2) . .
C11 C10 C11 120.6(3) 2 .
C11 C10 Bi1 119.68(16) 2 .
C11 C10 Bi1 119.68(16) . .
C12 C11 C10 119.3(2) . .
C11 C12 C13 120.8(3) . .
C12 C13 C12 119.1(4) . 2
C19 C14 C15 122.5(3) . .
C19 C14 Bi1 123.41(19) . .
C15 C14 Bi1 113.98(19) . .
C14 C15 C16 118.5(3) . .
C17 C16 C15 119.8(3) . .
C18 C17 C16 120.4(3) . .
C17 C18 C19 120.8(2) . .
C14 C19 C18 118.0(2) . .

loop_
_geom_bond_atom_site_label_1
_geom_bond_atom_site_label_2
_geom_bond_distance
_geom_bond_site_symmetry_2
Bi1 C14 2.198(3) .
Bi1 C14 2.198(3) 2
Bi1 C10 2.204(3) .
Bi1 O1 2.270(2) 2
Bi1 O1 2.270(2) .
O1 C1 1.298(3) .
O2 C1 1.240(3) .
O3 C7 1.357(3) .
O3 C8 1.433(3) .
C1 C2 1.498(3) .
C2 C3 1.401(4) .
C2 C7 1.413(4) .
C3 C4 1.389(4) .
C4 C5 1.386(4) .
C5 C6 1.383(4) .
C6 C7 1.400(4) .
C8 C9 1.511(4) .
C10 C11 1.395(3) 2
C10 C11 1.395(3) .
C11 C12 1.388(3) .
C12 C13 1.395(3) .
C13 C12 1.395(3) 2
C14 C19 1.383(3) .
C14 C15 1.393(4) .
C15 C16 1.393(5) .
C16 C17 1.393(4) .
C17 C18 1.386(4) .
C18 C19 1.391(4) .
